data_7003997
loop_
_publ_author_name
'Pritchard, Ruth'
'Barrett, Simon A.'
'Kilner, Colin A.'
'Halcrow, Malcolm A.'

_publ_section_title
;
 The influence of ligand conformation on the thermal spin transitions
 in iron(iii) saltrien complexes
;
_journal_issue 24
_journal_name_full 'Dalton Transactions'
_journal_page_first 3159
_journal_page_last 3168
_journal_paper_doi 10.1039/b801892h
_journal_year 2008
_chemical_formula_moiety 'C28 H28 Fe N4 O2, P F6, C4 H10 O'
_chemical_formula_sum 'C32 H38 F6 Fe N4 O3 P'
_chemical_formula_weight 727.48
_chemical_name_common
;
(1,8-Bis(2-hydroxy-1-naphthaldiminato)-3,6-
diazaoctane)iron(iii) hexafluorophosphate diethylether solvate
;
_chemical_name_systematic
;
[1,8-Bis(2-hydroxy-1-naphthaldiminato)-3,6-diazaoctane]iron(III)
hexafluorophosphate diethylether solvate
;
_space_group_IT_number 61
_symmetry_cell_setting orthorhombic
_symmetry_space_group_name_Hall '-P 2ac 2ab'
_symmetry_space_group_name_H-M 'P b c a'
_atom_sites_solution_hydrogens geom
_atom_sites_solution_primary direct
_atom_sites_solution_secondary difmap
_audit_creation_method SHELXL-97
_cell_angle_alpha 90.00
_cell_angle_beta 90.00
_cell_angle_gamma 90.00
_cell_formula_units_Z 8
_cell_length_a 14.1874(12)
_cell_length_b 15.7976(13)
_cell_length_c 29.091(3)
_cell_measurement_reflns_used 128364
_cell_measurement_temperature 150(2)
_cell_measurement_theta_max 28.22
_cell_measurement_theta_min 2.38
_cell_volume 6520.1(10)
_computing_cell_refinement 'APEX 2 software, Bruker Nonius 2004'
_computing_data_collection 'APEX 2 software, Bruker Nonius 2004'
_computing_data_reduction 'SAINT, Bruker Nonius 2004'
_computing_molecular_graphics 'ORTEX (McArdle, 1995)'
_computing_publication_material 'local program'
_computing_structure_refinement 'SHELXL-97 (Sheldrick, 1997)'
_computing_structure_solution 'SHELXS-97 (Sheldrick, 1990)'
_diffrn_ambient_temperature 150(2)
_diffrn_detector_area_resol_mean '120 microns'
_diffrn_measured_fraction_theta_full 0.992
_diffrn_measured_fraction_theta_max 0.992
_diffrn_measurement_device_type 'Bruker X8 Apex diffractometer'
_diffrn_measurement_method 'Rotation images'
_diffrn_radiation_monochromator graphite
_diffrn_radiation_source 'rotating anode'
_diffrn_radiation_type MoK\a
_diffrn_radiation_wavelength 0.71073
_diffrn_reflns_av_R_equivalents 0.1148
_diffrn_reflns_av_sigmaI/netI 0.0596
_diffrn_reflns_limit_h_max 18
_diffrn_reflns_limit_h_min -18
_diffrn_reflns_limit_k_max 20
_diffrn_reflns_limit_k_min -20
_diffrn_reflns_limit_l_max 38
_diffrn_reflns_limit_l_min -37
_diffrn_reflns_number 128364
_diffrn_reflns_theta_full 28.22
_diffrn_reflns_theta_max 28.22
_diffrn_reflns_theta_min 2.38
_exptl_absorpt_coefficient_mu 0.586
_exptl_absorpt_correction_T_max 1.015
_exptl_absorpt_correction_T_min 0.664
_exptl_absorpt_correction_type multi-scan
_exptl_absorpt_process_details
;
Sheldrick, G. M. (2002). SADABS v. 2.03. University of
G/ottingen, Germany.
;
_exptl_crystal_colour 'Dark green'
_exptl_crystal_density_diffrn 1.482
_exptl_crystal_density_method 'not measured'
_exptl_crystal_description Plate
_exptl_crystal_F_000 3016
_exptl_crystal_size_max 0.43
_exptl_crystal_size_mid 0.14
_exptl_crystal_size_min 0.01
_refine_diff_density_max 0.824
_refine_diff_density_min -0.596
_refine_diff_density_rms 0.091
_refine_ls_extinction_method none
_refine_ls_goodness_of_fit_ref 1.099
_refine_ls_hydrogen_treatment constr
_refine_ls_matrix_type full
_refine_ls_number_parameters 426
_refine_ls_number_reflns 7972
_refine_ls_number_restraints 0
_refine_ls_restrained_S_all 1.099
_refine_ls_R_factor_all 0.1076
_refine_ls_R_factor_gt 0.0570
_refine_ls_shift/su_max 0.001
_refine_ls_shift/su_mean 0.000
_refine_ls_structure_factor_coef Fsqd
_refine_ls_weighting_details 'calc w=1/[\s^2^(Fo^2^)+(0.0550P)^2^+8.7741P] where P=(Fo^2^+2Fc^2^)/3'
_refine_ls_weighting_scheme calc
_refine_ls_wR_factor_gt 0.1208
_refine_ls_wR_factor_ref 0.1429
_reflns_number_gt 5133
_reflns_number_total 7972
_reflns_threshold_expression >2sigma(I)
_cod_data_source_file b801892h.txt
_cod_data_source_block rpfe6im
_cod_depositor_comments
;
The following automatic conversions were performed:
'_symmetry_cell_setting' value 'Orthorhombic' changed to 'orthorhombic'
according to '/home/saulius/struct/CIF-dictionaries/cif_core.dic'
dictionary named 'cif_core.dic' version 2.4.1 from 2010-06-29.

Automatic conversion script
Id: cif_fix_enum 1527 2010-12-29 10:47:43Z saulius 
;
_cod_original_cell_volume 6520.2(10)
_cod_database_code 7003997

loop_
_symmetry_equiv_pos_as_xyz
'x, y, z'
'-x+1/2, -y, z+1/2'
'x+1/2, -y+1/2, -z'
'-x, y+1/2, -z+1/2'
'-x, -y, -z'
'x-1/2, y, -z-1/2'
'-x-1/2, y-1/2, z'
'x, -y-1/2, z-1/2'

loop_
_atom_site_label
_atom_site_type_symbol
_atom_site_fract_x
_atom_site_fract_y
_atom_site_fract_z
_atom_site_U_iso_or_equiv
_atom_site_adp_type
_atom_site_occupancy
_atom_site_symmetry_multiplicity
_atom_site_calc_flag
_atom_site_refinement_flags
_atom_site_disorder_assembly
_atom_site_disorder_group
Fe1 Fe 0.91767(3) 0.01365(3) 0.371749(15) 0.01824(12) Uani 1 1 d . . .
N2 N 0.98137(17) 0.09772(17) 0.40951(9) 0.0198(6) Uani 1 1 d . . .
C3 C 1.0478(2) 0.1523(2) 0.38380(11) 0.0247(7) Uani 1 1 d . . .
H3A H 1.1100 0.1244 0.3810 0.030 Uiso 1 1 calc R . .
H3B H 1.0563 0.2072 0.3997 0.030 Uiso 1 1 calc R . .
C4 C 1.0038(2) 0.1658(2) 0.33624(12) 0.0257(7) Uani 1 1 d . . .
H4A H 0.9522 0.2078 0.3384 0.031 Uiso 1 1 calc R . .
H4B H 1.0520 0.1879 0.3147 0.031 Uiso 1 1 calc R . .
N5 N 0.96560(18) 0.08268(16) 0.31847(9) 0.0217(6) Uani 1 1 d . . .
H5 H 0.9141 0.0952 0.2999 0.026 Uiso 1 1 calc R . .
C6 C 1.0335(2) 0.0318(2) 0.28995(12) 0.0260(7) Uani 1 1 d . . .
H6A H 1.0750 0.0703 0.2722 0.031 Uiso 1 1 calc R . .
H6B H 0.9984 -0.0041 0.2679 0.031 Uiso 1 1 calc R . .
C7 C 1.0928(2) -0.0237(2) 0.32175(12) 0.0266(7) Uani 1 1 d . . .
H7A H 1.1217 -0.0703 0.3039 0.032 Uiso 1 1 calc R . .
H7B H 1.1442 0.0104 0.3354 0.032 Uiso 1 1 calc R . .
N8 N 1.03223(18) -0.05988(17) 0.35934(9) 0.0220(6) Uani 1 1 d . . .
H8 H 1.0681 -0.0619 0.3861 0.026 Uiso 1 1 calc R . .
C9 C 0.9959(2) -0.1472(2) 0.34994(12) 0.0243(7) Uani 1 1 d . . .
H9A H 0.9764 -0.1745 0.3791 0.029 Uiso 1 1 calc R . .
H9B H 1.0460 -0.1821 0.3358 0.029 Uiso 1 1 calc R . .
C10 C 0.9116(2) -0.1408(2) 0.31742(11) 0.0220(7) Uani 1 1 d . . .
H10A H 0.9330 -0.1290 0.2857 0.026 Uiso 1 1 calc R . .
H10B H 0.8753 -0.1943 0.3174 0.026 Uiso 1 1 calc R . .
N11 N 0.85250(17) -0.06968(16) 0.33502(9) 0.0196(6) Uani 1 1 d . . .
C12 C 0.9597(2) 0.1153(2) 0.45164(11) 0.0212(7) Uani 1 1 d . . .
H12 H 0.9880 0.1637 0.4653 0.025 Uiso 1 1 calc R . .
C13 C 0.8948(2) 0.0657(2) 0.47942(11) 0.0203(7) Uani 1 1 d . . .
C14 C 0.8689(2) -0.0169(2) 0.46542(11) 0.0224(7) Uani 1 1 d . . .
C15 C 0.8162(2) -0.0694(2) 0.49701(11) 0.0270(7) Uani 1 1 d . . .
H15 H 0.8053 -0.1272 0.4897 0.032 Uiso 1 1 calc R . .
C16 C 0.7816(2) -0.0373(2) 0.53726(12) 0.0291(8) Uani 1 1 d . . .
H16 H 0.7458 -0.0730 0.5569 0.035 Uiso 1 1 calc R . .
C17 C 0.7980(2) 0.0488(2) 0.55055(12) 0.0268(7) Uani 1 1 d . . .
C18 C 0.8587(2) 0.1003(2) 0.52265(11) 0.0229(7) Uani 1 1 d . . .
O19 O 0.89014(15) -0.05115(14) 0.42538(8) 0.0230(5) Uani 1 1 d . . .
C20 C 0.7611(2) -0.07287(19) 0.32707(11) 0.0196(6) Uani 1 1 d . . .
H20 H 0.7377 -0.1206 0.3108 0.024 Uiso 1 1 calc R . .
C21 C 0.6938(2) -0.0097(2) 0.34112(11) 0.0197(6) Uani 1 1 d . . .
C22 C 0.7230(2) 0.0666(2) 0.36249(11) 0.0203(7) Uani 1 1 d . . .
C23 C 0.6547(2) 0.1324(2) 0.37059(12) 0.0255(7) Uani 1 1 d . . .
H23 H 0.6746 0.1848 0.3834 0.031 Uiso 1 1 calc R . .
C24 C 0.5617(2) 0.1207(2) 0.36005(12) 0.0268(8) Uani 1 1 d . . .
H24 H 0.5183 0.1655 0.3656 0.032 Uiso 1 1 calc R . .
C25 C 0.5277(2) 0.0427(2) 0.34088(11) 0.0224(7) Uani 1 1 d . . .
C26 C 0.5934(2) -0.0240(2) 0.33119(11) 0.0200(6) Uani 1 1 d . . .
O27 O 0.81035(14) 0.08450(14) 0.37519(8) 0.0217(5) Uani 1 1 d . . .
C28 C 0.7541(2) 0.0842(3) 0.59039(12) 0.0320(8) Uani 1 1 d . . .
H28 H 0.7133 0.0498 0.6083 0.038 Uiso 1 1 calc R . .
C29 C 0.7695(2) 0.1668(3) 0.60338(12) 0.0327(8) Uani 1 1 d . . .
H29 H 0.7388 0.1898 0.6296 0.039 Uiso 1 1 calc R . .
C30 C 0.8319(2) 0.2169(2) 0.57704(12) 0.0320(8) Uani 1 1 d . . .
H30 H 0.8448 0.2732 0.5865 0.038 Uiso 1 1 calc R . .
C31 C 0.8748(2) 0.1855(2) 0.53766(12) 0.0262(7) Uani 1 1 d . . .
H31 H 0.9155 0.2211 0.5204 0.031 Uiso 1 1 calc R . .
C32 C 0.4298(2) 0.0310(2) 0.33130(12) 0.0255(7) Uani 1 1 d . . .
H32 H 0.3868 0.0758 0.3372 0.031 Uiso 1 1 calc R . .
C33 C 0.3970(2) -0.0440(2) 0.31372(12) 0.0269(8) Uani 1 1 d . . .
H33 H 0.3319 -0.0507 0.3070 0.032 Uiso 1 1 calc R . .
C34 C 0.4607(2) -0.1117(2) 0.30552(11) 0.0239(7) Uani 1 1 d . . .
H34 H 0.4378 -0.1644 0.2945 0.029 Uiso 1 1 calc R . .
C35 C 0.5568(2) -0.1009(2) 0.31355(11) 0.0227(7) Uani 1 1 d . . .
H35 H 0.5988 -0.1462 0.3070 0.027 Uiso 1 1 calc R . .
P36 P 0.77597(6) 0.20397(6) 0.23819(3) 0.0246(2) Uani 1 1 d . . .
F37 F 0.88695(15) 0.20933(16) 0.22717(9) 0.0495(6) Uani 1 1 d . . .
F38 F 0.79709(14) 0.22785(13) 0.29137(7) 0.0333(5) Uani 1 1 d . . .
F39 F 0.78753(16) 0.10517(13) 0.25053(8) 0.0382(5) Uani 1 1 d . . .
F40 F 0.66508(14) 0.19968(15) 0.24964(8) 0.0404(5) Uani 1 1 d . . .
F41 F 0.75401(17) 0.17969(15) 0.18530(7) 0.0451(6) Uani 1 1 d . . .
F42 F 0.76496(18) 0.30374(14) 0.22631(8) 0.0450(6) Uani 1 1 d . . .
C43 C 0.8410(3) 0.3133(3) 0.42325(14) 0.0415(10) Uani 1 1 d . . .
H43A H 0.8723 0.2835 0.3979 0.062 Uiso 1 1 calc R . .
H43B H 0.7871 0.3452 0.4113 0.062 Uiso 1 1 calc R . .
H43C H 0.8189 0.2720 0.4460 0.062 Uiso 1 1 calc R . .
C44 C 0.9100(3) 0.3738(3) 0.44576(15) 0.0432(10) Uani 1 1 d . . .
H44A H 0.9338 0.4146 0.4227 0.052 Uiso 1 1 calc R . .
H44B H 0.8779 0.4059 0.4705 0.052 Uiso 1 1 calc R . .
O45 O 0.98714(18) 0.32613(16) 0.46468(9) 0.0360(6) Uani 1 1 d . . .
C46 C 1.0514(3) 0.3777(3) 0.49038(16) 0.0429(10) Uani 1 1 d . . .
H46A H 1.0178 0.4060 0.5160 0.051 Uiso 1 1 calc R . .
H46B H 1.0788 0.4219 0.4703 0.051 Uiso 1 1 calc R . .
C47 C 1.1288(3) 0.3214(3) 0.50920(15) 0.0450(10) Uani 1 1 d . . .
H47A H 1.1011 0.2784 0.5294 0.068 Uiso 1 1 calc R . .
H47B H 1.1738 0.3558 0.5266 0.068 Uiso 1 1 calc R . .
H47C H 1.1615 0.2935 0.4837 0.068 Uiso 1 1 calc R . .

loop_
_atom_site_aniso_label
_atom_site_aniso_U_11
_atom_site_aniso_U_22
_atom_site_aniso_U_33
_atom_site_aniso_U_23
_atom_site_aniso_U_13
_atom_site_aniso_U_12
Fe1 0.0119(2) 0.0182(2) 0.0247(2) -0.00069(19) -0.00044(18) 0.00004(17)
N2 0.0116(12) 0.0194(14) 0.0285(15) 0.0000(11) -0.0014(11) -0.0009(10)
C3 0.0180(16) 0.0246(18) 0.0316(18) -0.0022(14) 0.0061(13) -0.0056(13)
C4 0.0256(17) 0.0192(17) 0.0323(19) 0.0016(14) 0.0067(14) -0.0022(13)
N5 0.0176(13) 0.0178(14) 0.0297(15) 0.0012(11) 0.0003(11) 0.0022(11)
C6 0.0281(18) 0.0224(18) 0.0275(18) -0.0025(14) 0.0070(14) -0.0003(14)
C7 0.0145(16) 0.0263(18) 0.039(2) -0.0013(15) 0.0076(14) 0.0000(13)
N8 0.0145(13) 0.0215(15) 0.0299(15) -0.0034(11) -0.0004(11) -0.0011(11)
C9 0.0181(16) 0.0199(17) 0.0348(19) -0.0008(14) -0.0001(14) 0.0043(13)
C10 0.0164(15) 0.0179(16) 0.0318(18) -0.0055(13) 0.0004(14) 0.0020(12)
N11 0.0155(13) 0.0162(13) 0.0272(14) -0.0004(11) 0.0013(11) 0.0023(10)
C12 0.0129(15) 0.0212(17) 0.0295(18) -0.0018(14) -0.0031(13) -0.0017(12)
C13 0.0141(15) 0.0224(17) 0.0245(16) -0.0003(13) -0.0029(12) 0.0008(12)
C14 0.0162(15) 0.0272(17) 0.0238(16) 0.0031(14) -0.0020(12) 0.0019(13)
C15 0.0258(18) 0.0250(18) 0.0301(18) 0.0071(14) -0.0011(14) -0.0041(14)
C16 0.0234(18) 0.036(2) 0.0279(18) 0.0071(15) 0.0011(14) -0.0073(15)
C17 0.0170(16) 0.038(2) 0.0259(17) 0.0036(15) -0.0012(13) 0.0004(14)
C18 0.0136(15) 0.0300(19) 0.0250(17) -0.0017(14) -0.0026(12) 0.0014(13)
O19 0.0189(11) 0.0212(12) 0.0290(12) 0.0006(10) 0.0012(9) -0.0017(9)
C20 0.0152(15) 0.0186(15) 0.0250(16) -0.0006(13) -0.0033(12) -0.0025(12)
C21 0.0137(14) 0.0191(16) 0.0264(16) 0.0021(13) -0.0007(12) 0.0006(12)
C22 0.0137(15) 0.0207(16) 0.0263(17) 0.0036(13) 0.0008(12) -0.0003(12)
C23 0.0207(16) 0.0211(17) 0.0346(19) -0.0038(14) 0.0008(15) -0.0003(13)
C24 0.0168(16) 0.0234(18) 0.040(2) -0.0004(15) 0.0038(14) 0.0057(13)
C25 0.0148(15) 0.0223(16) 0.0302(18) 0.0033(14) 0.0003(13) -0.0003(12)
C26 0.0178(15) 0.0189(16) 0.0232(16) 0.0042(13) -0.0005(12) -0.0004(12)
O27 0.0122(10) 0.0200(11) 0.0328(13) -0.0015(10) -0.0016(9) -0.0016(8)
C28 0.0210(17) 0.049(2) 0.0261(18) 0.0005(17) 0.0015(14) 0.0011(16)
C29 0.0215(18) 0.048(2) 0.0283(19) -0.0026(17) -0.0002(14) 0.0081(16)
C30 0.0277(19) 0.038(2) 0.0300(19) -0.0079(16) -0.0060(15) 0.0073(16)
C31 0.0210(17) 0.0299(19) 0.0276(18) -0.0015(15) -0.0017(14) 0.0042(14)
C32 0.0136(16) 0.0283(19) 0.0347(19) 0.0028(14) 0.0014(13) 0.0036(13)
C33 0.0155(16) 0.0341(19) 0.0312(19) 0.0064(15) -0.0003(13) -0.0019(13)
C34 0.0200(17) 0.0210(17) 0.0305(18) 0.0042(14) -0.0028(13) -0.0046(13)
C35 0.0177(15) 0.0202(16) 0.0301(18) 0.0026(14) -0.0018(13) 0.0000(12)
P36 0.0188(4) 0.0224(4) 0.0326(5) 0.0016(4) -0.0005(4) 0.0023(3)
F37 0.0230(11) 0.0553(16) 0.0703(17) 0.0013(13) 0.0138(11) -0.0016(10)
F38 0.0302(11) 0.0335(12) 0.0363(12) -0.0013(9) -0.0081(9) -0.0020(9)
F39 0.0434(13) 0.0229(11) 0.0483(13) 0.0011(10) 0.0011(10) 0.0021(9)
F40 0.0172(10) 0.0505(14) 0.0534(14) -0.0139(11) -0.0019(9) 0.0015(10)
F41 0.0500(14) 0.0521(15) 0.0332(12) -0.0045(11) -0.0049(10) 0.0147(12)
F42 0.0592(16) 0.0262(12) 0.0496(14) 0.0079(10) 0.0003(12) 0.0060(11)
C43 0.035(2) 0.045(2) 0.044(2) 0.0039(19) -0.0025(18) 0.0141(18)
C44 0.039(2) 0.037(2) 0.054(3) 0.0083(19) 0.0029(19) 0.0104(18)
O45 0.0286(14) 0.0308(14) 0.0485(16) 0.0029(12) 0.0006(12) 0.0030(11)
C46 0.031(2) 0.039(2) 0.059(3) -0.005(2) 0.0079(19) -0.0062(17)
C47 0.030(2) 0.057(3) 0.048(3) 0.002(2) 0.0033(18) -0.0072(19)

loop_
_atom_type_symbol
_atom_type_description
_atom_type_scat_dispersion_real
_atom_type_scat_dispersion_imag
_atom_type_scat_source
C C 0.0033 0.0016 'International Tables Vol C Tables 4.2.6.8 and 6.1.1.4'
H H 0.0000 0.0000 'International Tables Vol C Tables 4.2.6.8 and 6.1.1.4'
N N 0.0061 0.0033 'International Tables Vol C Tables 4.2.6.8 and 6.1.1.4'
O O 0.0106 0.0060 'International Tables Vol C Tables 4.2.6.8 and 6.1.1.4'
F F 0.0171 0.0103 'International Tables Vol C Tables 4.2.6.8 and 6.1.1.4'
P P 0.1023 0.0942 'International Tables Vol C Tables 4.2.6.8 and 6.1.1.4'
Fe Fe 0.3463 0.8444 'International Tables Vol C Tables 4.2.6.8 and 6.1.1.4'

loop_
_geom_angle_atom_site_label_1
_geom_angle_atom_site_label_2
_geom_angle_atom_site_label_3
_geom_angle
_geom_angle_site_symmetry_1
_geom_angle_site_symmetry_3
_geom_angle_publ_flag
O27 Fe1 O19 96.28(9) . . ?
O27 Fe1 N11 92.71(10) . . ?
O19 Fe1 N11 89.35(10) . . ?
O27 Fe1 N2 86.57(10) . . ?
O19 Fe1 N2 89.98(10) . . ?
N11 Fe1 N2 178.96(11) . . ?
O27 Fe1 N5 89.55(10) . . ?
O19 Fe1 N5 171.88(10) . . ?
N11 Fe1 N5 96.03(11) . . ?
N2 Fe1 N5 84.72(11) . . ?
O27 Fe1 N8 172.75(11) . . ?
O19 Fe1 N8 90.14(10) . . ?
N11 Fe1 N8 83.96(11) . . ?
N2 Fe1 N8 96.84(11) . . ?
N5 Fe1 N8 84.41(11) . . ?
C12 N2 C3 120.3(3) . . ?
C12 N2 Fe1 124.8(2) . . ?
C3 N2 Fe1 114.1(2) . . ?
N2 C3 C4 106.1(3) . . ?
N5 C4 C3 109.5(3) . . ?
C6 N5 C4 115.0(2) . . ?
C6 N5 Fe1 110.59(19) . . ?
C4 N5 Fe1 109.2(2) . . ?
N5 C6 C7 109.0(3) . . ?
N8 C7 C6 110.1(3) . . ?
C9 N8 C7 114.5(3) . . ?
C9 N8 Fe1 106.49(18) . . ?
C7 N8 Fe1 111.7(2) . . ?
N8 C9 C10 108.7(3) . . ?
N11 C10 C9 106.1(2) . . ?
C20 N11 C10 117.6(3) . . ?
C20 N11 Fe1 126.5(2) . . ?
C10 N11 Fe1 115.72(19) . . ?
N2 C12 C13 124.1(3) . . ?
C14 C13 C12 120.1(3) . . ?
C14 C13 C18 120.0(3) . . ?
C12 C13 C18 119.8(3) . . ?
O19 C14 C13 125.0(3) . . ?
O19 C14 C15 116.3(3) . . ?
C13 C14 C15 118.7(3) . . ?
C16 C15 C14 121.1(3) . . ?
C15 C16 C17 121.7(3) . . ?
C28 C17 C16 121.3(3) . . ?
C28 C17 C18 119.9(3) . . ?
C16 C17 C18 118.8(3) . . ?
C31 C18 C17 117.1(3) . . ?
C31 C18 C13 123.8(3) . . ?
C17 C18 C13 119.0(3) . . ?
C14 O19 Fe1 123.3(2) . . ?
N11 C20 C21 125.1(3) . . ?
C22 C21 C20 121.3(3) . . ?
C22 C21 C26 120.0(3) . . ?
C20 C21 C26 118.6(3) . . ?
O27 C22 C21 125.3(3) . . ?
O27 C22 C23 115.5(3) . . ?
C21 C22 C23 119.2(3) . . ?
C24 C23 C22 121.0(3) . . ?
C23 C24 C25 121.8(3) . . ?
C32 C25 C26 119.9(3) . . ?
C32 C25 C24 120.9(3) . . ?
C26 C25 C24 119.2(3) . . ?
C35 C26 C25 117.6(3) . . ?
C35 C26 C21 123.9(3) . . ?
C25 C26 C21 118.5(3) . . ?
C22 O27 Fe1 127.7(2) . . ?
C29 C28 C17 121.6(3) . . ?
C28 C29 C30 118.8(3) . . ?
C31 C30 C29 121.5(4) . . ?
C30 C31 C18 121.1(3) . . ?
C33 C32 C25 120.9(3) . . ?
C32 C33 C34 119.8(3) . . ?
C35 C34 C33 120.2(3) . . ?
C34 C35 C26 121.6(3) . . ?
F37 P36 F40 179.26(15) . . ?
F37 P36 F39 89.75(13) . . ?
F40 P36 F39 90.72(12) . . ?
F37 P36 F41 90.65(13) . . ?
F40 P36 F41 89.91(13) . . ?
F39 P36 F41 90.10(12) . . ?
F37 P36 F38 89.83(13) . . ?
F40 P36 F38 89.61(12) . . ?
F39 P36 F38 89.66(12) . . ?
F41 P36 F38 179.46(14) . . ?
F37 P36 F42 90.04(13) . . ?
F40 P36 F42 89.48(13) . . ?
F39 P36 F42 179.35(14) . . ?
F41 P36 F42 90.52(13) . . ?
F38 P36 F42 89.72(12) . . ?
O45 C44 C43 109.1(3) . . ?
C46 O45 C44 112.7(3) . . ?
O45 C46 C47 108.4(3) . . ?

loop_
_geom_bond_atom_site_label_1
_geom_bond_atom_site_label_2
_geom_bond_distance
_geom_bond_site_symmetry_2
_geom_bond_publ_flag
Fe1 O27 1.892(2) . ?
Fe1 O19 1.907(2) . ?
Fe1 N11 1.931(3) . ?
Fe1 N2 1.946(3) . ?
Fe1 N5 2.013(3) . ?
Fe1 N8 2.030(3) . ?
N2 C12 1.294(4) . ?
N2 C3 1.480(4) . ?
C3 C4 1.533(5) . ?
C4 N5 1.512(4) . ?
N5 C6 1.504(4) . ?
C6 C7 1.527(5) . ?
C7 N8 1.504(4) . ?
N8 C9 1.498(4) . ?
C9 C10 1.528(4) . ?
C10 N11 1.493(4) . ?
N11 C20 1.319(4) . ?
C12 C13 1.455(4) . ?
C13 C14 1.415(5) . ?
C13 C18 1.464(4) . ?
C14 O19 1.319(4) . ?
C14 C15 1.447(4) . ?
C15 C16 1.367(5) . ?
C16 C17 1.433(5) . ?
C17 C28 1.429(5) . ?
C17 C18 1.436(5) . ?
C18 C31 1.434(5) . ?
C20 C21 1.441(4) . ?
C21 C22 1.418(4) . ?
C21 C26 1.471(4) . ?
C22 O27 1.323(4) . ?
C22 C23 1.441(4) . ?
C23 C24 1.368(5) . ?
C24 C25 1.436(5) . ?
C25 C32 1.428(4) . ?
C25 C26 1.435(4) . ?
C26 C35 1.417(4) . ?
C28 C29 1.377(5) . ?
C29 C30 1.413(5) . ?
C30 C31 1.388(5) . ?
C32 C33 1.372(5) . ?
C33 C34 1.419(5) . ?
C34 C35 1.394(4) . ?
P36 F37 1.609(2) . ?
P36 F40 1.609(2) . ?
P36 F39 1.610(2) . ?
P36 F41 1.616(2) . ?
P36 F38 1.620(2) . ?
P36 F42 1.621(2) . ?
C43 C44 1.517(6) . ?
C44 O45 1.438(4) . ?
O45 C46 1.433(5) . ?
C46 C47 1.516(6) . ?

loop_
_geom_hbond_atom_site_label_D
_geom_hbond_atom_site_label_H
_geom_hbond_atom_site_label_A
_geom_hbond_distance_DH
_geom_hbond_distance_HA
_geom_hbond_distance_DA
_geom_hbond_angle_DHA
_geom_hbond_site_symmetry_A
N5 H5 F39 0.93 2.30 3.227(3) 171.4 .
